data_9017162
loop_
_publ_author_name
'Poulin, R. S.'
'Grice, J. D.'

_publ_section_title
;
 Volkovskite, a complex borate mineral: refined crystallographic data and optics
;
_journal_name_full 'The Canadian Mineralogist'
_journal_page_first 157
_journal_page_last 169
_journal_volume 51
_journal_year 2013
_chemical_compound_source 'New Brunswick, Canada'
_chemical_formula_sum 'B22 Ca4 Cl H18 K O46'
_chemical_name_mineral Volkovskite
_space_group_IT_number 1
_space_group_name_Hall 'P 1'
_space_group_name_H-M_alt 'P 1'
_symmetry_space_group_name_H-M 'P 1'
_cell_angle_alpha 92.626
_cell_angle_beta 119.132
_cell_angle_gamma 97.298
_cell_length_a 6.535
_cell_length_b 24.185
_cell_length_c 6.589
_cell_formula_units_Z 1
_cell_volume 895.288
_database_code_amcsd 0020421
_exptl_crystal_density_diffrn 2.275
_cod_data_source_file inputs/fixed/downloads/07/07374.cif
_cod_data_source_block 07374
_cod_original_formula_sum 'K Ca4 B22 Cl O46 H18'
_cod_database_code 9017162

loop_
_space_group_symop_operation_xyz
x,y,z

loop_
_atom_site_aniso_label
_atom_site_aniso_U_11
_atom_site_aniso_U_22
_atom_site_aniso_U_33
_atom_site_aniso_U_12
_atom_site_aniso_U_13
_atom_site_aniso_U_23
K1 0.02570 0.02350 0.02740 0.00180 0.01020 0.00530
Ca1 0.01250 0.01530 0.01030 0.00140 0.00590 0.00210
Ca2 0.01140 0.01460 0.01060 0.00060 0.00550 0.00230
Ca3 0.01200 0.01460 0.01040 0.00090 0.00590 0.00120
Ca4 0.01130 0.01450 0.01030 0.00120 0.00530 0.00070
B1 0.00740 0.01530 0.00650 0.00080 0.00380 0.00140
B2 0.00910 0.01240 0.00770 0.00220 0.00380 0.00220
B3 0.00840 0.01360 0.00740 0.00120 0.00440 0.00160
B4 0.00920 0.01560 0.00790 0.00050 0.00480 0.00120
B5 0.01620 0.01740 0.00790 0.00090 0.00400 0.00230
B6 0.00960 0.01350 0.00750 0.00070 0.00490 0.00170
B7 0.01790 0.01390 0.00900 0.00040 0.00510 0.00130
B8 0.01810 0.01420 0.00830 0.00090 0.00480 0.00140
B9 0.00780 0.01240 0.00580 0.00100 0.00330 0.00200
B10 0.01700 0.01460 0.00980 0.00170 0.00500 0.00210
B11 0.00830 0.01250 0.00590 0.00090 0.00400 0.00140
B12 0.01810 0.01640 0.01170 0.00180 0.00580 0.00300
B13 0.01780 0.01690 0.01130 0.00090 0.00610 0.00030
B14 0.00960 0.01550 0.00630 0.00180 0.00350 0.00170
B15 0.00820 0.01280 0.00580 0.00040 0.00400 0.00110
B16 0.00850 0.01530 0.00530 0.00110 0.00250 0.00170
B17 0.00830 0.01180 0.00640 0.00090 0.00360 0.00170
B18 0.00690 0.01420 0.00580 0.00140 0.00300 0.00190
B19 0.00790 0.01560 0.00610 0.00040 0.00350 0.00190
B20 0.00830 0.01600 0.00740 0.00180 0.00440 0.00340
B21 0.00820 0.01540 0.00470 0.00080 0.00250 0.00170
B22 0.00830 0.01150 0.00720 0.00060 0.00320 0.00120
Cl1 0.02960 0.01740 0.02170 0.00030 0.01300 0.00050
O1 0.00990 0.01600 0.00520 0.00030 0.00350 0.00210
O2 0.00960 0.01520 0.00480 0.00260 0.00340 0.00150
O3 0.00870 0.02450 0.00680 0.00040 0.00460 0.00160
O4 0.00810 0.01310 0.00440 -0.00030 0.00280 0.00110
O5 0.00710 0.01720 0.00570 -0.00030 0.00240 0.00240
O6 0.00810 0.01880 0.00550 0.00100 0.00330 0.00120
O7 0.00790 0.01880 0.00570 0.00140 0.00330 0.00270
O8 0.03000 0.01810 0.01010 0.00120 0.00550 0.00360
O9 0.00730 0.01820 0.00620 0.00030 0.00280 0.00010
O10 0.00760 0.02040 0.00670 0.00100 0.00390 0.00080
O11 0.00890 0.02520 0.00740 0.00140 0.00420 0.00290
O12 0.00870 0.02510 0.00680 0.00280 0.00490 0.00420
O13 0.01880 0.01140 0.00860 0.00150 0.00550 0.00200
O14 0.02050 0.01410 0.00720 0.00150 0.00520 0.00080
O15 0.02870 0.01730 0.01020 0.00190 0.00600 -0.00020
O16 0.00800 0.02100 0.00610 -0.00050 0.00300 0.00150
O17 0.00880 0.02100 0.00720 -0.00010 0.00500 0.00120
O18 0.00870 0.02630 0.00750 0.00300 0.00530 0.00420
O19 0.01670 0.01130 0.00800 -0.00130 0.00320 0.00110
O20 0.00680 0.01700 0.00530 0.00270 0.00200 0.00050
O21 0.00710 0.02020 0.00770 0.00190 0.00300 0.00410
O22 0.00910 0.01320 0.00480 0.00270 0.00350 0.00150
O23 0.00760 0.01910 0.00710 0.00150 0.00370 0.00330
O24 0.00810 0.02260 0.00690 0.00170 0.00410 0.00200
O25 0.00840 0.02380 0.00580 -0.00020 0.00380 0.00080
O26 0.04000 0.01560 0.01090 0.00230 0.00690 0.00090
O27 0.00820 0.02150 0.00720 0.00210 0.00500 0.00310
O28 0.01850 0.01450 0.00780 0.00170 0.00390 0.00180
O29 0.05150 0.01220 0.00980 0.00002 0.00400 0.00020
O30 0.00880 0.02130 0.00690 0.00300 0.00400 0.00310
O31 0.00720 0.01890 0.00730 0.00110 0.00300 0.00050
O32 0.02100 0.01370 0.00750 0.00100 0.00480 0.00200
O33 0.01880 0.01390 0.00750 0.00080 0.00340 0.00150
O34 0.01680 0.01140 0.00740 0.00240 0.00290 0.00120
O35 0.05290 0.01440 0.01140 0.00240 0.00850 0.00150
O36 0.04860 0.01530 0.01100 -0.00030 0.00620 0.00130
O37 0.00720 0.01790 0.00720 0.00170 0.00340 0.00340
O38 0.04250 0.01590 0.01040 0.00170 0.00680 0.00280
O39 0.03820 0.01540 0.01340 0.00300 0.00650 0.00050
O40 0.05240 0.01580 0.01370 -0.00100 0.00830 0.00060
O41 0.04990 0.01270 0.01050 0.00070 0.00580 0.00230
O42 0.01780 0.01190 0.00710 -0.00040 0.00440 0.00080
O43 0.03350 0.01950 0.02200 -0.00210 0.01130 -0.00040
O44 0.05670 0.02590 0.02460 0.00540 0.01550 0.00320
O45 0.05120 0.01570 0.01310 0.00450 0.00910 0.00080
O46 0.03930 0.01450 0.01390 -0.00210 0.00590 0.00240

loop_
_atom_site_label
_atom_site_fract_x
_atom_site_fract_y
_atom_site_fract_z
_atom_site_U_iso_or_equiv
K1 0.02130 0.02280 0.03640 0.02660
Ca1 0.81270 0.16490 0.65980 0.01250
Ca2 0.71630 0.58160 0.39000 0.01210
Ca3 0.49520 0.90690 0.02170 0.01220
Ca4 0.19130 0.48910 0.34530 0.01210
B1 0.30010 0.59930 0.90270 0.00950
B2 0.39210 0.91670 0.42680 0.00980
B3 0.76580 0.47100 0.84060 0.00960
B4 0.39970 0.16030 0.15750 0.01070
B5 0.23690 0.26480 0.55980 0.01460
B6 0.70850 0.15370 0.05860 0.00980
B7 0.15900 0.70070 0.33020 0.01430
B8 0.57000 0.36930 0.16920 0.01420
B9 0.07920 0.48000 0.74890 0.00860
B10 0.87430 0.80400 0.82130 0.01450
B11 0.60900 0.59000 0.80240 0.00870
B12 0.83470 0.28890 0.74790 0.01590
B13 0.45490 0.78190 0.98400 0.01590
B14 0.07840 0.91060 0.52000 0.01060
B15 0.03750 0.61120 0.08120 0.00870
B16 0.98650 0.88990 0.10570 0.01000
B17 0.22030 0.61260 0.50600 0.00880
B18 0.49590 0.45880 0.00670 0.00900
B19 0.13560 0.17140 0.33450 0.00980
B20 0.31680 0.17880 0.76290 0.01020
B21 0.80980 0.89750 0.68530 0.00970
B22 0.67740 0.45760 0.43070 0.00920
Cl1 0.52770 0.02210 0.06260 0.02290
O1 0.13620 0.15260 0.53860 0.01040
O2 0.81650 0.91470 0.90590 0.00990
O3 0.03530 0.91620 0.70140 0.01300
O4 0.03830 0.58660 0.27870 0.00870
O5 0.91550 0.48760 0.52280 0.01030
O6 0.60370 0.46750 0.61010 0.01090
O7 0.14050 0.60260 0.67570 0.01070
O8 0.90450 0.25350 0.91370 0.02110
O9 0.83510 0.58880 0.85530 0.01090
O10 0.54050 0.59830 0.97080 0.01150
O11 0.31870 0.91530 0.59130 0.01370
O12 0.24150 0.16660 0.93290 0.01290
O13 0.03400 0.67270 0.11050 0.01340
O14 0.78190 0.83480 0.63780 0.01460
O15 0.53120 0.81700 0.18350 0.02040
O16 0.22970 0.91400 0.19390 0.01190
O17 0.72140 0.47500 0.02030 0.01190
O18 0.35250 0.15530 0.33330 0.01340
O19 0.27120 0.67210 0.52210 0.01330
O20 0.44150 0.58230 0.56910 0.01020
O21 0.62020 0.92110 0.48800 0.01170
O22 0.51040 0.48330 0.22830 0.00900
O23 0.00610 0.47180 0.90950 0.01110
O24 0.63870 0.15860 0.22690 0.01230
O25 0.91840 0.90090 0.28900 0.01260
O26 0.36910 0.81190 0.79610 0.02460
O27 0.25460 0.59510 0.07940 0.01160
O28 -0.01970 0.82780 0.04860 0.01470
O29 0.56480 0.31210 0.15800 0.02940
O30 0.55120 0.15760 0.83020 0.01210
O31 0.93450 0.14580 0.11470 0.01150
O32 0.12910 0.23380 0.34650 0.01490
O33 0.33500 0.24110 0.76360 0.01470
O34 0.69540 0.39790 0.38910 0.01310
O35 0.85780 0.74660 0.77070 0.02930
O36 0.24400 0.32230 0.56410 0.02860
O37 0.30540 0.48110 0.80300 0.01070
O38 0.73560 0.25910 0.53080 0.02550
O39 0.71590 0.67690 0.38670 0.02500
O40 0.86130 0.34590 0.79090 0.03080
O41 0.18270 0.75790 0.37240 0.02820
O42 0.45960 0.39700 0.97640 0.01300
O43 0.73710 0.06510 0.60340 0.02620
O44 0.27110 0.04190 0.52070 0.03760
O45 0.46430 0.72530 0.97270 0.02960
O46 0.13790 0.39340 0.25100 0.02560
H1 0.99810 0.26060 0.08320 0.05000
H2 0.61790 0.81110 0.34770 0.05000
H3 0.51340 0.30290 0.05660 0.05000
H4 0.31960 0.79160 0.64380 0.05000
H5 0.89250 0.72650 0.90480 0.05000
H6 0.31660 0.34340 0.72100 0.05000
H7 0.67630 0.27420 0.38300 0.05000
H8 0.76560 0.70700 0.51230 0.05000
H9 0.64270 0.69320 0.23960 0.05000
H10 0.82020 0.36360 0.64950 0.05000
H11 0.10860 0.78050 0.24390 0.05000
H12 0.58340 0.05510 0.58400 0.05000
H13 0.76180 0.10470 0.59660 0.05000
H14 0.21840 0.07960 0.52290 0.05000
H15 0.29920 0.03210 0.65160 0.05000
H16 0.39470 0.70330 0.82020 0.05000
H17 0.05890 0.37630 0.09050 0.05000
H18 0.16920 0.36500 0.35620 0.05000

loop_
_cod_related_entry_id
_cod_related_entry_database
_cod_related_entry_code
1 AMCSD 0020421
